data_4335046
loop_
_publ_author_name
'Alejandro Guti\'errez'
'Javier Bernal'
'M. Dolores Villacampa'
'Carlos Cativiela'
'Antonio Laguna'
'M. Concepci\'on Gimeno'

_publ_section_title
;
 Synthesis of New Gold(I) Thiolates Containing Amino Acid Moieties with
 Potential Biological Interest
;
_journal_name_full 'Inorganic Chemistry'
_journal_page_first 6473
_journal_page_last 6480
_journal_paper_doi 10.1021/ic4003803
_journal_volume 52
_journal_year 2013
_chemical_formula_sum 'C27 H24 Au N2 O3 P S'
_chemical_formula_weight 684.48
_chemical_name_systematic
; 
 ? 
;
_space_group_IT_number 2
_symmetry_cell_setting triclinic
_symmetry_space_group_name_Hall '-P 1'
_symmetry_space_group_name_H-M 'P -1'
_atom_sites_solution_hydrogens geom
_atom_sites_solution_primary direct
_atom_sites_solution_secondary difmap
_audit_creation_method SHELXL-97
_cell_angle_alpha 73.940(2)
_cell_angle_beta 86.356(3)
_cell_angle_gamma 76.467(3)
_cell_formula_units_Z 4
_cell_length_a 8.6614(12)
_cell_length_b 13.3979(19)
_cell_length_c 23.497(3)
_cell_measurement_reflns_used 3249
_cell_measurement_temperature 100(2)
_cell_measurement_theta_max 23.5
_cell_measurement_theta_min 2.5
_cell_volume 2547.5(6)
_computing_cell_refinement 'SAINT+ 6.02 (Bruker AXS, 1999)'
_computing_data_collection 'SMART v. 5.611 (Bruker AXS, 2000)'
_computing_data_reduction 'SAINT+ 6.02 (Bruker AXS, 1999)'
_computing_molecular_graphics 'XP, SHELXTL v. 6.10 (Bruker, 2000)'
_computing_publication_material 'XCIF, SHELXTL v. 6.10 (Bruker, 2000)'
_computing_structure_refinement 'SHELXL-97 (Sheldrick, 1997)'
_computing_structure_solution 'SHELXS-97 (Sheldrick, 1990)'
_diffrn_ambient_temperature 100(2)
_diffrn_detector_area_resol_mean 8.26
_diffrn_measured_fraction_theta_full 0.994
_diffrn_measured_fraction_theta_max 0.994
_diffrn_measurement_device_type 'Bruker SMART APEX CCD system'
_diffrn_measurement_method '\w rotations with narrow frames'
_diffrn_radiation_monochromator graphite
_diffrn_radiation_source 'fine-focus sealed tube'
_diffrn_radiation_type MoK\a
_diffrn_radiation_wavelength 0.71073
_diffrn_reflns_av_R_equivalents 0.0613
_diffrn_reflns_av_sigmaI/netI 0.0974
_diffrn_reflns_limit_h_max 10
_diffrn_reflns_limit_h_min -10
_diffrn_reflns_limit_k_max 16
_diffrn_reflns_limit_k_min -16
_diffrn_reflns_limit_l_max 28
_diffrn_reflns_limit_l_min -28
_diffrn_reflns_number 21365
_diffrn_reflns_theta_full 26.00
_diffrn_reflns_theta_max 26.00
_diffrn_reflns_theta_min 1.62
_exptl_absorpt_coefficient_mu 5.952
_exptl_absorpt_correction_T_max 0.7166
_exptl_absorpt_correction_T_min 0.1993
_exptl_absorpt_correction_type multi-scan
_exptl_absorpt_process_details
;
SADABS; Area-Detector Absorption Correction. Bruker-AXS
within SAINT+ package, v. 6.02 (1999).
;
_exptl_crystal_colour colourless
_exptl_crystal_density_diffrn 1.785
_exptl_crystal_description plate
_exptl_crystal_F_000 1336
_exptl_crystal_size_max 0.40
_exptl_crystal_size_mid 0.10
_exptl_crystal_size_min 0.06
_refine_diff_density_max 2.326
_refine_diff_density_min -2.652
_refine_diff_density_rms 0.216
_refine_ls_extinction_method none
_refine_ls_goodness_of_fit_ref 1.047
_refine_ls_hydrogen_treatment constr
_refine_ls_matrix_type full
_refine_ls_number_parameters 633
_refine_ls_number_reflns 9959
_refine_ls_number_restraints 6
_refine_ls_restrained_S_all 1.047
_refine_ls_R_factor_all 0.0858
_refine_ls_R_factor_gt 0.0583
_refine_ls_shift/su_max 0.001
_refine_ls_shift/su_mean 0.000
_refine_ls_structure_factor_coef Fsqd
_refine_ls_weighting_details 'calc w=1/[\s^2^(Fo^2^)+(0.0428P)^2^+0.0000P] where P=(Fo^2^+2Fc^2^)/3'
_refine_ls_weighting_scheme calc
_refine_ls_wR_factor_gt 0.1108
_refine_ls_wR_factor_ref 0.1207
_reflns_number_gt 7375
_reflns_number_total 9959
_reflns_threshold_expression >2sigma(I)
_cod_data_source_file ic4003803_si_002_1.cif
_cod_data_source_block lol161as(complex1)
_cod_database_code 4335046

loop_
_symmetry_equiv_pos_as_xyz
'x, y, z'
'-x, -y, -z'

loop_
_atom_site_label
_atom_site_type_symbol
_atom_site_fract_x
_atom_site_fract_y
_atom_site_fract_z
_atom_site_U_iso_or_equiv
_atom_site_adp_type
_atom_site_occupancy
_atom_site_symmetry_multiplicity
_atom_site_calc_flag
_atom_site_refinement_flags
Au1 Au 0.17856(4) 0.33333(3) 0.091158(16) 0.01655(11) Uani 1 1 d .
Au2 Au 0.66867(4) 0.43199(3) 0.406491(16) 0.01645(11) Uani 1 1 d .
P1 P 0.1763(3) 0.4986(2) 0.09610(11) 0.0180(6) Uani 1 1 d .
P2 P 0.6789(3) 0.5971(2) 0.40901(11) 0.0171(6) Uani 1 1 d .
S1 S 0.1883(3) 0.1639(2) 0.08427(12) 0.0238(6) Uani 1 1 d .
S2 S 0.6691(3) 0.2628(2) 0.40105(12) 0.0238(6) Uani 1 1 d .
C1 C 0.3105(10) 0.0874(8) 0.1456(4) 0.018(2) Uani 1 1 d .
N1 N 0.3659(9) 0.1405(6) 0.1781(3) 0.0190(18) Uani 1 1 d .
C2 C 0.4416(11) 0.0835(9) 0.2287(4) 0.026(2) Uani 1 1 d .
H2 H 0.4808 0.1215 0.2511 0.031 Uiso 1 1 calc R
C3 C 0.4671(13) -0.0236(9) 0.2506(5) 0.037(3) Uani 1 1 d .
H3 H 0.5198 -0.0591 0.2874 0.044 Uiso 1 1 calc R
C4 C 0.4128(13) -0.0804(8) 0.2170(5) 0.032(3) Uani 1 1 d .
H4 H 0.4275 -0.1557 0.2306 0.039 Uiso 1 1 calc R
C5 C 0.3369(11) -0.0240(8) 0.1631(4) 0.022(2) Uani 1 1 d .
C6 C 0.2738(11) -0.0847(8) 0.1285(5) 0.021(2) Uani 1 1 d .
O1 O 0.1912(8) -0.1469(6) 0.1517(3) 0.0341(19) Uani 1 1 d .
N2 N 0.3155(9) -0.0689(6) 0.0716(3) 0.0211(19) Uani 1 1 d .
H2A H 0.3920 -0.0355 0.0580 0.025 Uiso 1 1 calc R
C7 C 0.2357(12) -0.1064(8) 0.0319(5) 0.028(3) Uani 1 1 d .
H7A H 0.1195 -0.0874 0.0381 0.033 Uiso 1 1 calc R
H7B H 0.2694 -0.1850 0.0410 0.033 Uiso 1 1 calc R
C8 C 0.2730(10) -0.0585(8) -0.0307(5) 0.022(2) Uani 1 1 d .
O2 O 0.1650(8) -0.0663(6) -0.0668(3) 0.0349(19) Uani 1 1 d .
O3 O 0.3844(8) -0.0205(6) -0.0480(3) 0.0294(18) Uani 1 1 d .
C9 C 0.1919(13) -0.0300(10) -0.1302(5) 0.041(3) Uani 1 1 d .
H9A H 0.2015 0.0443 -0.1406 0.062 Uiso 1 1 calc R
H9B H 0.1024 -0.0354 -0.1518 0.062 Uiso 1 1 calc R
H9C H 0.2901 -0.0746 -0.1410 0.062 Uiso 1 1 calc R
C11 C 0.2804(10) 0.4958(8) 0.1620(4) 0.016(2) Uani 1 1 d .
C12 C 0.3652(11) 0.4006(8) 0.1962(4) 0.023(2) Uani 1 1 d .
H12 H 0.3707 0.3365 0.1855 0.028 Uiso 1 1 calc R
C13 C 0.4436(11) 0.3984(9) 0.2469(5) 0.030(3) Uani 1 1 d .
H13 H 0.5020 0.3324 0.2707 0.036 Uiso 1 1 calc R
C14 C 0.4368(12) 0.4901(9) 0.2626(5) 0.027(2) Uani 1 1 d .
H14 H 0.4906 0.4882 0.2970 0.032 Uiso 1 1 calc R
C15 C 0.3508(11) 0.5860(9) 0.2278(4) 0.024(2) Uani 1 1 d .
H15 H 0.3460 0.6499 0.2386 0.029 Uiso 1 1 calc R
C16 C 0.2719(10) 0.5898(8) 0.1777(4) 0.021(2) Uani 1 1 d .
H16 H 0.2127 0.6558 0.1543 0.025 Uiso 1 1 calc R
C21 C -0.0214(10) 0.5779(7) 0.1023(4) 0.016(2) Uani 1 1 d U
C22 C -0.1333(10) 0.5279(8) 0.1348(4) 0.021(2) Uani 1 1 d .
H22 H -0.1072 0.4527 0.1508 0.025 Uiso 1 1 calc R
C23 C -0.2838(11) 0.5855(9) 0.1446(4) 0.025(2) Uani 1 1 d .
H23 H -0.3582 0.5500 0.1684 0.030 Uiso 1 1 calc R
C24 C -0.3240(12) 0.6928(9) 0.1201(4) 0.029(3) Uani 1 1 d .
H24 H -0.4273 0.7316 0.1266 0.035 Uiso 1 1 calc R
C25 C -0.2182(12) 0.7458(9) 0.0864(5) 0.031(3) Uani 1 1 d .
H25 H -0.2473 0.8208 0.0698 0.038 Uiso 1 1 calc R
C26 C -0.0672(11) 0.6883(8) 0.0767(4) 0.023(2) Uani 1 1 d .
H26 H 0.0058 0.7243 0.0525 0.028 Uiso 1 1 calc R
C31 C 0.2719(11) 0.5775(7) 0.0346(4) 0.019(2) Uani 1 1 d .
C32 C 0.2039(11) 0.6068(9) -0.0209(4) 0.030(3) Uani 1 1 d .
H32 H 0.1082 0.5870 -0.0258 0.036 Uiso 1 1 calc R
C33 C 0.2738(12) 0.6647(9) -0.0693(4) 0.031(3) Uani 1 1 d .
H33 H 0.2259 0.6837 -0.1072 0.037 Uiso 1 1 calc R
C34 C 0.4120(12) 0.6952(8) -0.0634(5) 0.028(3) Uani 1 1 d .
H34 H 0.4582 0.7369 -0.0965 0.034 Uiso 1 1 calc R
C35 C 0.4810(10) 0.6634(8) -0.0083(4) 0.021(2) Uani 1 1 d .
H35 H 0.5771 0.6826 -0.0033 0.025 Uiso 1 1 calc R
C36 C 0.4117(10) 0.6035(7) 0.0402(4) 0.018(2) Uani 1 1 d .
H36 H 0.4627 0.5805 0.0778 0.022 Uiso 1 1 calc R
C37 C 0.8156(10) 0.2443(8) 0.3462(4) 0.018(2) Uani 1 1 d .
N3 N 0.8781(9) 0.3273(6) 0.3176(3) 0.0199(18) Uani 1 1 d .
C38 C 0.9817(11) 0.3129(9) 0.2738(4) 0.027(3) Uani 1 1 d .
H38 H 1.0294 0.3703 0.2542 0.033 Uiso 1 1 calc R
C39 C 1.0233(12) 0.2221(9) 0.2556(5) 0.032(3) Uani 1 1 d .
H39 H 1.0937 0.2177 0.2232 0.038 Uiso 1 1 calc R
C40 C 0.9602(12) 0.1371(8) 0.2856(4) 0.026(2) Uani 1 1 d .
H40 H 0.9882 0.0721 0.2746 0.031 Uiso 1 1 calc R
C41 C 0.8551(11) 0.1468(8) 0.3321(4) 0.019(2) Uani 1 1 d .
C42 C 0.7801(11) 0.0569(8) 0.3641(4) 0.024(2) Uani 1 1 d .
O4 O 0.6860(8) 0.0251(6) 0.3399(3) 0.0316(18) Uani 1 1 d .
N4 N 0.8207(9) 0.0113(6) 0.4209(3) 0.0204(19) Uani 1 1 d .
H4A H 0.9025 0.0244 0.4355 0.025 Uiso 1 1 calc R
C43 C 0.7306(11) -0.0595(8) 0.4583(4) 0.020(2) Uani 1 1 d .
H43A H 0.7483 -0.1257 0.4455 0.024 Uiso 1 1 calc R
H43B H 0.6160 -0.0252 0.4539 0.024 Uiso 1 1 calc R
C44 C 0.7775(11) -0.0877(8) 0.5233(4) 0.020(2) Uani 1 1 d .
O5 O 0.6621(8) -0.1231(6) 0.5567(3) 0.0327(19) Uani 1 1 d .
O6 O 0.8944(8) -0.0714(6) 0.5399(3) 0.0283(17) Uani 1 1 d .
C45 C 0.6930(13) -0.1523(10) 0.6208(5) 0.040(3) Uani 1 1 d .
H45A H 0.7912 -0.2076 0.6303 0.060 Uiso 1 1 calc R
H45B H 0.6043 -0.1794 0.6426 0.060 Uiso 1 1 calc R
H45C H 0.7040 -0.0893 0.6323 0.060 Uiso 1 1 calc R
C51 C 0.7773(10) 0.6606(8) 0.3436(4) 0.015(2) Uani 1 1 d .
C52 C 0.7762(10) 0.7681(8) 0.3305(4) 0.019(2) Uani 1 1 d .
H52 H 0.7234 0.8090 0.3561 0.022 Uiso 1 1 calc R
C53 C 0.8519(11) 0.8163(8) 0.2801(4) 0.021(2) Uani 1 1 d .
H53 H 0.8525 0.8898 0.2716 0.025 Uiso 1 1 calc R
C54 C 0.9260(11) 0.7577(8) 0.2423(4) 0.022(2) Uani 1 1 d .
H54 H 0.9786 0.7903 0.2079 0.027 Uiso 1 1 calc R
C55 C 0.9234(11) 0.6544(9) 0.2544(5) 0.027(2) Uani 1 1 d .
H55 H 0.9719 0.6148 0.2276 0.032 Uiso 1 1 calc R
C56 C 0.8513(10) 0.6038(8) 0.3053(4) 0.017(2) Uani 1 1 d .
H56 H 0.8534 0.5300 0.3135 0.020 Uiso 1 1 calc R
C61 C 0.4849(11) 0.6877(8) 0.4056(4) 0.020(2) Uani 1 1 d .
C62 C 0.4364(11) 0.7502(8) 0.4448(5) 0.026(2) Uani 1 1 d .
H62 H 0.5049 0.7453 0.4759 0.031 Uiso 1 1 calc R
C63 C 0.2882(12) 0.8195(9) 0.4385(5) 0.031(3) Uani 1 1 d .
H63 H 0.2551 0.8624 0.4651 0.037 Uiso 1 1 calc R
C64 C 0.1869(11) 0.8260(9) 0.3923(5) 0.033(3) Uani 1 1 d .
H64 H 0.0853 0.8735 0.3877 0.039 Uiso 1 1 calc R
C65 C 0.2342(12) 0.7646(9) 0.3548(5) 0.037(3) Uani 1 1 d .
H65 H 0.1668 0.7698 0.3233 0.044 Uiso 1 1 calc R
C66 C 0.3807(11) 0.6943(9) 0.3623(5) 0.031(3) Uani 1 1 d .
H66 H 0.4103 0.6491 0.3367 0.037 Uiso 1 1 calc R
C71 C 0.7803(11) 0.6009(8) 0.4732(4) 0.022(2) Uani 1 1 d .
C72 C 0.9013(11) 0.6546(8) 0.4710(4) 0.026(3) Uani 1 1 d .
H72 H 0.9402 0.6880 0.4336 0.031 Uiso 1 1 calc R
C73 C 0.9649(12) 0.6603(8) 0.5212(5) 0.028(3) Uani 1 1 d .
H73 H 1.0468 0.6978 0.5183 0.034 Uiso 1 1 calc R
C74 C 0.9118(12) 0.6121(8) 0.5762(5) 0.028(3) Uani 1 1 d .
H74 H 0.9553 0.6178 0.6110 0.034 Uiso 1 1 calc R
C75 C 0.7942(12) 0.5549(9) 0.5808(5) 0.032(3) Uani 1 1 d .
H75 H 0.7600 0.5192 0.6185 0.039 Uiso 1 1 calc R
C76 C 0.7266(11) 0.5504(8) 0.5288(4) 0.026(3) Uani 1 1 d .
H76 H 0.6446 0.5131 0.5315 0.031 Uiso 1 1 calc R

loop_
_atom_site_aniso_label
_atom_site_aniso_U_11
_atom_site_aniso_U_22
_atom_site_aniso_U_33
_atom_site_aniso_U_23
_atom_site_aniso_U_13
_atom_site_aniso_U_12
Au1 0.01325(19) 0.0188(2) 0.0156(2) -0.00186(16) -0.00406(15) -0.00213(16)
Au2 0.01390(19) 0.0196(2) 0.0147(2) -0.00319(16) -0.00028(15) -0.00326(16)
P1 0.0134(12) 0.0199(15) 0.0184(14) -0.0021(11) -0.0046(10) -0.0018(11)
P2 0.0145(12) 0.0205(15) 0.0144(13) -0.0027(11) -0.0003(10) -0.0024(11)
S1 0.0271(14) 0.0204(14) 0.0229(14) -0.0046(11) -0.0112(11) -0.0023(11)
S2 0.0254(13) 0.0222(15) 0.0242(15) -0.0068(12) 0.0071(11) -0.0074(11)
C1 0.010(4) 0.025(6) 0.018(5) -0.004(4) 0.002(4) -0.003(4)
N1 0.018(4) 0.019(5) 0.015(4) 0.002(4) 0.000(3) -0.003(3)
C2 0.019(5) 0.039(7) 0.016(5) 0.000(5) -0.005(4) -0.004(5)
C3 0.036(6) 0.039(8) 0.025(6) 0.001(5) -0.009(5) 0.000(6)
C4 0.043(7) 0.015(6) 0.030(7) 0.005(5) -0.006(5) -0.002(5)
C5 0.019(5) 0.024(6) 0.018(5) -0.001(5) 0.005(4) -0.002(4)
C6 0.016(5) 0.016(5) 0.028(6) -0.001(5) 0.007(4) -0.002(4)
O1 0.038(4) 0.035(5) 0.034(5) -0.010(4) 0.015(4) -0.019(4)
N2 0.021(4) 0.031(5) 0.014(4) -0.002(4) 0.005(3) -0.016(4)
C7 0.022(5) 0.029(6) 0.034(7) -0.010(5) 0.007(5) -0.008(5)
C8 0.009(5) 0.021(6) 0.034(6) -0.010(5) -0.001(4) 0.002(4)
O2 0.024(4) 0.048(5) 0.036(5) -0.015(4) 0.000(3) -0.011(4)
O3 0.029(4) 0.037(5) 0.024(4) -0.001(3) -0.001(3) -0.018(4)
C9 0.031(6) 0.058(9) 0.027(7) -0.004(6) -0.010(5) 0.000(6)
C11 0.007(4) 0.030(6) 0.010(5) -0.004(4) 0.001(4) -0.001(4)
C12 0.021(5) 0.030(6) 0.018(6) -0.003(5) 0.000(4) -0.007(5)
C13 0.024(6) 0.030(7) 0.026(6) 0.007(5) 0.004(5) -0.006(5)
C14 0.026(6) 0.036(7) 0.021(6) -0.011(5) -0.006(5) -0.005(5)
C15 0.018(5) 0.037(7) 0.024(6) -0.017(5) 0.002(4) -0.010(5)
C16 0.006(4) 0.028(6) 0.026(6) -0.007(5) -0.007(4) 0.000(4)
C21 0.012(3) 0.021(4) 0.017(4) -0.007(3) -0.008(3) -0.003(3)
C22 0.017(5) 0.029(6) 0.015(5) -0.005(4) -0.004(4) -0.004(4)
C23 0.011(5) 0.036(7) 0.026(6) -0.008(5) -0.001(4) -0.002(4)
C24 0.017(5) 0.047(8) 0.025(6) -0.020(5) -0.004(4) 0.001(5)
C25 0.023(5) 0.022(6) 0.046(7) -0.009(5) -0.012(5) 0.004(5)
C26 0.016(5) 0.029(6) 0.026(6) -0.012(5) 0.001(4) -0.003(4)
C31 0.017(5) 0.017(5) 0.020(5) -0.007(4) -0.003(4) 0.005(4)
C32 0.019(5) 0.046(7) 0.023(6) 0.002(5) -0.002(4) -0.017(5)
C33 0.035(6) 0.047(8) 0.008(5) 0.006(5) -0.009(4) -0.018(5)
C34 0.027(6) 0.030(6) 0.022(6) -0.005(5) 0.010(5) -0.002(5)
C35 0.008(4) 0.038(7) 0.020(5) -0.012(5) 0.004(4) -0.006(4)
C36 0.014(5) 0.020(5) 0.017(5) -0.001(4) -0.001(4) 0.000(4)
C37 0.012(5) 0.025(6) 0.015(5) 0.000(4) -0.004(4) -0.002(4)
N3 0.018(4) 0.017(5) 0.022(5) -0.001(4) -0.005(3) -0.003(3)
C38 0.025(6) 0.038(7) 0.014(5) 0.001(5) 0.000(4) -0.007(5)
C39 0.027(6) 0.046(8) 0.016(6) -0.004(5) 0.005(5) -0.003(5)
C40 0.030(6) 0.023(6) 0.021(6) -0.010(5) -0.002(5) 0.004(5)
C41 0.018(5) 0.021(6) 0.016(5) -0.003(4) 0.000(4) -0.002(4)
C42 0.024(5) 0.026(6) 0.016(5) -0.002(5) -0.004(4) 0.000(5)
O4 0.040(4) 0.037(5) 0.023(4) -0.007(3) -0.012(3) -0.016(4)
N4 0.016(4) 0.023(5) 0.020(5) 0.000(4) -0.003(3) -0.006(4)
C43 0.018(5) 0.027(6) 0.017(5) -0.005(4) -0.007(4) -0.007(4)
C44 0.017(5) 0.028(6) 0.024(6) -0.014(5) 0.006(4) -0.013(4)
O5 0.020(4) 0.043(5) 0.029(4) 0.002(4) -0.007(3) -0.007(3)
O6 0.028(4) 0.040(5) 0.017(4) -0.003(3) -0.003(3) -0.014(3)
C45 0.035(6) 0.054(8) 0.025(7) 0.003(6) 0.000(5) -0.015(6)
C51 0.009(4) 0.023(6) 0.012(5) -0.003(4) 0.002(4) -0.004(4)
C52 0.010(4) 0.031(6) 0.008(5) -0.001(4) -0.001(4) 0.002(4)
C53 0.022(5) 0.026(6) 0.014(5) -0.003(4) -0.006(4) -0.004(4)
C54 0.016(5) 0.031(6) 0.021(6) -0.005(5) 0.000(4) -0.009(4)
C55 0.016(5) 0.040(7) 0.024(6) -0.010(5) 0.005(4) -0.007(5)
C56 0.009(4) 0.026(6) 0.015(5) -0.005(4) -0.003(4) 0.000(4)
C61 0.020(5) 0.017(5) 0.017(5) 0.003(4) -0.003(4) -0.001(4)
C62 0.019(5) 0.030(6) 0.025(6) -0.002(5) -0.003(4) -0.005(5)
C63 0.030(6) 0.034(7) 0.024(6) -0.010(5) 0.012(5) 0.001(5)
C64 0.013(5) 0.043(7) 0.026(6) 0.001(5) -0.001(4) 0.012(5)
C65 0.025(6) 0.046(8) 0.029(7) -0.004(6) -0.013(5) 0.007(5)
C66 0.021(5) 0.041(7) 0.028(6) -0.017(5) -0.006(5) 0.008(5)
C71 0.019(5) 0.030(6) 0.013(5) -0.004(5) -0.011(4) 0.004(4)
C72 0.020(5) 0.030(6) 0.020(6) 0.006(5) -0.006(4) -0.004(5)
C73 0.025(6) 0.021(6) 0.035(7) 0.004(5) -0.018(5) -0.007(5)
C74 0.024(5) 0.030(6) 0.033(7) -0.017(5) -0.010(5) 0.003(5)
C75 0.027(6) 0.050(8) 0.017(6) -0.013(5) 0.001(5) 0.002(5)
C76 0.015(5) 0.041(7) 0.017(5) -0.004(5) 0.002(4) -0.001(5)

loop_
_atom_type_symbol
_atom_type_description
_atom_type_scat_dispersion_real
_atom_type_scat_dispersion_imag
_atom_type_scat_source
C C 0.0033 0.0016 'International Tables Vol C Tables 4.2.6.8 and 6.1.1.4'
H H 0.0000 0.0000 'International Tables Vol C Tables 4.2.6.8 and 6.1.1.4'
N N 0.0061 0.0033 'International Tables Vol C Tables 4.2.6.8 and 6.1.1.4'
O O 0.0106 0.0060 'International Tables Vol C Tables 4.2.6.8 and 6.1.1.4'
P P 0.1023 0.0942 'International Tables Vol C Tables 4.2.6.8 and 6.1.1.4'
S S 0.1246 0.1234 'International Tables Vol C Tables 4.2.6.8 and 6.1.1.4'
Au Au -2.0133 8.8022 'International Tables Vol C Tables 4.2.6.8 and 6.1.1.4'

loop_
_geom_angle_atom_site_label_1
_geom_angle_atom_site_label_2
_geom_angle_atom_site_label_3
_geom_angle
_geom_angle_publ_flag
P1 Au1 S1 178.13(9) y
P2 Au2 S2 177.21(9) y
C21 P1 C31 106.6(4) ?
C21 P1 C11 104.5(4) ?
C31 P1 C11 104.8(4) ?
C21 P1 Au1 113.5(3) ?
C31 P1 Au1 115.2(3) ?
C11 P1 Au1 111.4(3) ?
C51 P2 C71 108.0(5) ?
C51 P2 C61 103.1(4) ?
C71 P2 C61 107.0(5) ?
C51 P2 Au2 110.0(3) ?
C71 P2 Au2 114.2(3) ?
C61 P2 Au2 113.8(3) ?
C1 S1 Au1 100.5(3) ?
C37 S2 Au2 102.2(3) ?
N1 C1 C5 121.0(9) ?
N1 C1 S1 117.5(7) ?
C5 C1 S1 121.2(8) ?
C2 N1 C1 117.9(9) ?
N1 C2 C3 125.5(11) ?
C2 C3 C4 117.5(10) ?
C5 C4 C3 118.7(10) ?
C4 C5 C1 119.3(10) ?
C4 C5 C6 118.4(9) ?
C1 C5 C6 122.1(9) ?
O1 C6 N2 121.8(10) ?
O1 C6 C5 121.4(9) ?
N2 C6 C5 116.9(8) ?
C6 N2 C7 120.5(8) ?
N2 C7 C8 111.0(8) ?
O3 C8 O2 123.5(10) ?
O3 C8 C7 126.1(9) ?
O2 C8 C7 110.4(8) ?
C8 O2 C9 117.1(8) ?
C12 C11 C16 120.2(9) ?
C12 C11 P1 119.8(8) ?
C16 C11 P1 120.0(7) ?
C11 C12 C13 119.7(10) ?
C14 C13 C12 120.6(10) ?
C13 C14 C15 119.5(10) ?
C16 C15 C14 120.9(10) ?
C15 C16 C11 119.2(9) ?
C22 C21 C26 117.6(9) ?
C22 C21 P1 118.5(7) ?
C26 C21 P1 123.8(7) ?
C21 C22 C23 121.3(10) ?
C24 C23 C22 119.7(10) ?
C23 C24 C25 121.2(9) ?
C24 C25 C26 119.2(10) ?
C25 C26 C21 121.0(10) ?
C36 C31 C32 118.7(9) ?
C36 C31 P1 122.9(7) ?
C32 C31 P1 118.3(7) ?
C33 C32 C31 120.6(9) ?
C34 C33 C32 121.0(9) ?
C35 C34 C33 118.1(9) ?
C34 C35 C36 120.8(9) ?
C31 C36 C35 120.8(9) ?
N3 C37 C41 122.4(9) ?
N3 C37 S2 118.2(8) ?
C41 C37 S2 119.2(7) ?
C37 N3 C38 116.9(9) ?
N3 C38 C39 124.8(10) ?
C38 C39 C40 117.8(10) ?
C39 C40 C41 119.7(10) ?
C40 C41 C37 118.2(9) ?
C40 C41 C42 120.9(9) ?
C37 C41 C42 120.9(9) ?
O4 C42 N4 120.8(9) ?
O4 C42 C41 122.6(9) ?
N4 C42 C41 116.6(9) ?
C42 N4 C43 120.1(8) ?
N4 C43 C44 111.7(8) ?
O6 C44 O5 127.0(9) ?
O6 C44 C43 123.9(9) ?
O5 C44 C43 108.8(8) ?
C44 O5 C45 114.0(8) ?
C56 C51 C52 118.8(8) ?
C56 C51 P2 120.6(7) ?
C52 C51 P2 120.6(7) ?
C51 C52 C53 120.3(9) ?
C54 C53 C52 120.0(10) ?
C55 C54 C53 119.5(10) ?
C54 C55 C56 121.5(10) ?
C51 C56 C55 119.9(10) ?
C66 C61 C62 118.4(9) ?
C66 C61 P2 118.2(8) ?
C62 C61 P2 123.4(7) ?
C63 C62 C61 120.1(10) ?
C62 C63 C64 119.6(10) ?
C65 C64 C63 119.9(9) ?
C64 C65 C66 120.0(10) ?
C61 C66 C65 121.9(10) ?
C72 C71 C76 118.3(9) ?
C72 C71 P2 124.7(8) ?
C76 C71 P2 116.9(8) ?
C73 C72 C71 121.6(10) ?
C72 C73 C74 120.7(10) ?
C73 C74 C75 119.9(10) ?
C74 C75 C76 119.4(10) ?
C71 C76 C75 120.1(10) ?

loop_
_geom_bond_atom_site_label_1
_geom_bond_atom_site_label_2
_geom_bond_distance
_geom_bond_publ_flag
Au1 P1 2.245(3) y
Au1 S1 2.302(3) y
Au2 P2 2.251(3) y
Au2 S2 2.305(3) y
P1 C21 1.812(9) ?
P1 C31 1.818(10) ?
P1 C11 1.828(9) ?
P2 C51 1.807(9) ?
P2 C71 1.811(10) ?
P2 C61 1.820(9) ?
S1 C1 1.765(9) ?
S2 C37 1.776(9) ?
C1 N1 1.352(12) ?
C1 C5 1.401(13) ?
N1 C2 1.337(11) ?
C2 C3 1.354(14) ?
C3 C4 1.404(15) ?
C4 C5 1.396(13) ?
C5 C6 1.501(14) ?
C6 O1 1.217(11) ?
C6 N2 1.334(12) ?
N2 C7 1.450(12) ?
C7 C8 1.482(13) ?
C8 O3 1.192(11) ?
C8 O2 1.342(11) ?
O2 C9 1.455(12) ?
C11 C12 1.372(13) ?
C11 C16 1.393(14) ?
C12 C13 1.398(14) ?
C13 C14 1.364(14) ?
C14 C15 1.386(14) ?
C15 C16 1.382(13) ?
C21 C22 1.377(12) ?
C21 C26 1.403(13) ?
C22 C23 1.392(12) ?
C23 C24 1.362(14) ?
C24 C25 1.368(14) ?
C25 C26 1.394(13) ?
C31 C36 1.359(12) ?
C31 C32 1.381(13) ?
C32 C33 1.380(13) ?
C33 C34 1.378(14) ?
C34 C35 1.374(13) ?
C35 C36 1.393(12) ?
C37 N3 1.342(11) ?
C37 C41 1.396(13) ?
N3 C38 1.346(12) ?
C38 C39 1.362(15) ?
C39 C40 1.375(14) ?
C40 C41 1.391(13) ?
C41 C42 1.497(13) ?
C42 O4 1.234(11) ?
C42 N4 1.337(12) ?
N4 C43 1.442(11) ?
C43 C44 1.526(13) ?
C44 O6 1.194(11) ?
C44 O5 1.325(11) ?
O5 C45 1.475(12) ?
C51 C56 1.370(12) ?
C51 C52 1.385(13) ?
C52 C53 1.388(12) ?
C53 C54 1.377(13) ?
C54 C55 1.338(14) ?
C55 C56 1.391(12) ?
C61 C66 1.375(13) ?
C61 C62 1.392(14) ?
C62 C63 1.387(13) ?
C63 C64 1.409(15) ?
C64 C65 1.348(15) ?
C65 C66 1.380(13) ?
C71 C72 1.394(13) ?
C71 C76 1.401(13) ?
C72 C73 1.361(14) ?
C73 C74 1.380(14) ?
C74 C75 1.393(15) ?
C75 C76 1.409(14) ?
